data_4317223
loop_
_publ_author_name
'Jeremy M. Smith'
'Jeffrey R. Long'

_publ_section_title
;
 First-Row Transition Metal Complexes of the Strongly Donating
 Pentadentate Ligand PY4Im
;
_journal_name_full 'Inorganic Chemistry'
_journal_page_first 11223
_journal_page_last 11230
_journal_paper_doi 10.1021/ic1018407
_journal_volume 49
_journal_year 2010
_chemical_formula_sum 'C37 H39 Cu F6 N7 O8 S2'
_chemical_formula_weight 951.41
_space_group_IT_number 2
_symmetry_cell_setting triclinic
_symmetry_space_group_name_Hall '-P 1'
_symmetry_space_group_name_H-M 'P -1'
_atom_sites_solution_hydrogens geom
_atom_sites_solution_primary direct
_atom_sites_solution_secondary difmap
_audit_creation_method SHELXL-97
_audit_update_record
;
2010-08-06 # Formatted by publCIF
;
_cell_angle_alpha 83.015(3)
_cell_angle_beta 85.485(3)
_cell_angle_gamma 77.826(3)
_cell_formula_units_Z 2
_cell_length_a 10.2354(7)
_cell_length_b 13.5782(9)
_cell_length_c 15.1138(11)
_cell_measurement_temperature 293(2)
_cell_volume 2035.0(2)
_computing_structure_refinement 'SHELXL-97 (Sheldrick, 2008)'
_diffrn_ambient_temperature 293(2)
_diffrn_measured_fraction_theta_full 0.964
_diffrn_measured_fraction_theta_max 0.964
_diffrn_radiation_monochromator graphite
_diffrn_radiation_source 'fine-focus sealed tube'
_diffrn_radiation_type CuK\a
_diffrn_radiation_wavelength 1.54178
_diffrn_reflns_av_R_equivalents 0.0250
_diffrn_reflns_av_sigmaI/netI 0.0263
_diffrn_reflns_limit_h_max 8
_diffrn_reflns_limit_h_min -11
_diffrn_reflns_limit_k_max 16
_diffrn_reflns_limit_k_min -16
_diffrn_reflns_limit_l_max 17
_diffrn_reflns_limit_l_min -18
_diffrn_reflns_number 21220
_diffrn_reflns_theta_full 68.26
_diffrn_reflns_theta_max 68.26
_diffrn_reflns_theta_min 2.95
_exptl_absorpt_coefficient_mu 2.496
_exptl_absorpt_correction_T_max 0.5210
_exptl_absorpt_correction_T_min 0.4510
_exptl_absorpt_correction_type multi-scan
_exptl_absorpt_process_details SADABS
_exptl_crystal_colour violet
_exptl_crystal_density_diffrn 1.553
_exptl_crystal_density_method 'not measured'
_exptl_crystal_description Block
_exptl_crystal_F_000 978
_exptl_crystal_size_max 0.23
_exptl_crystal_size_mid 0.20
_exptl_crystal_size_min 0.15
_refine_diff_density_max 1.965
_refine_diff_density_min -1.029
_refine_diff_density_rms 0.113
_refine_ls_extinction_method none
_refine_ls_goodness_of_fit_ref 1.014
_refine_ls_hydrogen_treatment constr
_refine_ls_matrix_type full
_refine_ls_number_parameters 551
_refine_ls_number_reflns 7183
_refine_ls_number_restraints 0
_refine_ls_restrained_S_all 1.014
_refine_ls_R_factor_all 0.0839
_refine_ls_R_factor_gt 0.0791
_refine_ls_shift/su_max 0.055
_refine_ls_shift/su_mean 0.009
_refine_ls_structure_factor_coef Fsqd
_refine_ls_weighting_details 'calc w=1/[\s^2^(Fo^2^)+(0.1359P)^2^+6.0849P] where P=(Fo^2^+2Fc^2^)/3'
_refine_ls_weighting_scheme calc
_refine_ls_wR_factor_gt 0.2194
_refine_ls_wR_factor_ref 0.2249
_reflns_number_gt 6447
_reflns_number_total 7183
_reflns_threshold_expression >2\s(I)
_cod_data_source_file ic1018407_si_002_6.cif
_cod_data_source_block jms23a
_cod_database_code 4317223

loop_
_symmetry_equiv_pos_as_xyz
'x, y, z'
'-x, -y, -z'

loop_
_atom_site_label
_atom_site_type_symbol
_atom_site_fract_x
_atom_site_fract_y
_atom_site_fract_z
_atom_site_U_iso_or_equiv
_atom_site_adp_type
_atom_site_occupancy
_atom_site_symmetry_multiplicity
_atom_site_calc_flag
_atom_site_refinement_flags
_atom_site_disorder_assembly
_atom_site_disorder_group
Cu1 Cu 0.19552(6) 0.29520(4) 0.31825(4) 0.0326(2) Uani 1 1 d . . .
S2 S 0.17369(11) 0.20093(8) -0.14299(7) 0.0357(3) Uani 1 1 d . . .
S1 S 0.65893(15) 0.18767(9) 0.52013(9) 0.0503(3) Uani 1 1 d . . .
O6 O 0.1999(3) 0.1244(2) -0.0682(2) 0.0425(7) Uani 1 1 d . . .
O5 O 0.1524(4) 0.1633(3) -0.2247(2) 0.0484(8) Uani 1 1 d . . .
F4 F 0.3296(3) 0.3126(2) -0.2337(2) 0.0569(8) Uani 1 1 d . . .
F6 F 0.3644(4) 0.2792(3) -0.0933(2) 0.0612(8) Uani 1 1 d . . .
O4 O 0.0836(4) 0.2928(2) -0.1229(2) 0.0469(8) Uani 1 1 d . . .
N21 N 0.1706(3) 0.3338(3) 0.1270(2) 0.0303(7) Uani 1 1 d . . .
N11 N 0.1436(3) 0.4711(2) 0.1876(2) 0.0291(7) Uani 1 1 d . . .
O1 O 0.6127(5) 0.1321(3) 0.4617(3) 0.0713(13) Uani 1 1 d . . .
F5 F 0.4321(3) 0.1645(3) -0.1828(3) 0.0739(11) Uani 1 1 d . . .
N12 N 0.0212(4) 0.4273(3) 0.3670(2) 0.0336(8) Uani 1 1 d . . .
N13 N 0.3074(3) 0.4057(3) 0.3416(2) 0.0297(7) Uani 1 1 d . . .
N15 N 0.3703(4) 0.1866(3) 0.2324(2) 0.0353(8) Uani 1 1 d . . .
C43 C 0.3435(5) 0.5758(3) 0.3195(3) 0.0355(9) Uani 1 1 d . . .
H43 H 0.3147 0.6432 0.2972 0.043 Uiso 1 1 calc R . .
C15 C 0.3389(4) 0.1746(3) 0.1507(3) 0.0325(9) Uani 1 1 d . . .
N14 N 0.0830(4) 0.1973(3) 0.2715(3) 0.0369(8) Uani 1 1 d . . .
C1 C 0.1373(4) 0.5341(3) 0.2617(3) 0.0298(8) Uani 1 1 d . . .
H1 H 0.1254 0.6055 0.2371 0.036 Uiso 1 1 calc R . .
O3 O 0.5535(5) 0.2312(3) 0.5815(4) 0.0815(15) Uani 1 1 d . . .
O2 O 0.7391(5) 0.2559(4) 0.4827(4) 0.0828(15) Uani 1 1 d . . .
F2 F 0.7083(6) 0.0291(3) 0.6380(3) 0.1076(17) Uani 1 1 d . . .
C22 C -0.1772(5) 0.4941(4) 0.4522(3) 0.0415(11) Uani 1 1 d . . .
H22 H -0.2441 0.4830 0.4952 0.050 Uiso 1 1 calc R . .
C2 C 0.1976(4) 0.2234(3) 0.1236(3) 0.0334(9) Uani 1 1 d . . .
H2 H 0.1880 0.2098 0.0625 0.040 Uiso 1 1 calc R . .
C53 C 0.2688(4) 0.5040(3) 0.3086(3) 0.0296(8) Uani 1 1 d . . .
C54 C 0.0992(4) 0.1753(3) 0.1859(3) 0.0348(9) Uani 1 1 d . . .
N16 N 0.2319(4) 0.2136(3) 0.4332(2) 0.0366(8) Uani 1 1 d . . .
C16 C 0.2652(5) 0.1659(3) 0.4983(3) 0.0392(10) Uani 1 1 d . . .
C23 C 0.5008(5) 0.4454(3) 0.3970(3) 0.0377(10) Uani 1 1 d . . .
H23 H 0.5793 0.4235 0.4271 0.045 Uiso 1 1 calc R . .
F1 F 0.8271(7) 0.1394(4) 0.6460(4) 0.126(2) Uani 1 1 d . . .
C8S C 0.7416(6) 0.2657(5) 0.8548(4) 0.0554(14) Uani 1 1 d . . .
H8S1 H 0.8085 0.3056 0.8341 0.067 Uiso 1 1 calc R . .
H8S2 H 0.6683 0.2850 0.8152 0.067 Uiso 1 1 calc R . .
C42 C -0.0757(5) 0.6046(3) 0.3485(3) 0.0368(9) Uani 1 1 d . . .
H42 H -0.0730 0.6690 0.3203 0.044 Uiso 1 1 calc R . .
C11 C 0.1685(4) 0.3705(3) 0.2053(3) 0.0309(8) Uani 1 1 d . . .
C52 C 0.0217(4) 0.5216(3) 0.3281(3) 0.0311(9) Uani 1 1 d . . .
C55 C 0.4263(5) 0.1155(3) 0.0936(3) 0.0395(10) Uani 1 1 d . . .
H55 H 0.4017 0.1090 0.0370 0.047 Uiso 1 1 calc R . .
C26 C 0.3087(6) 0.1067(4) 0.5823(3) 0.0487(12) Uani 1 1 d . . .
H26A H 0.3881 0.1253 0.5990 0.073 Uiso 1 1 calc R . .
H26B H 0.3274 0.0358 0.5748 0.073 Uiso 1 1 calc R . .
H26C H 0.2391 0.1203 0.6283 0.073 Uiso 1 1 calc R . .
C13 C 0.4214(4) 0.3783(3) 0.3843(3) 0.0341(9) Uani 1 1 d . . .
H13 H 0.4484 0.3107 0.4066 0.041 Uiso 1 1 calc R . .
O1S O 0.7581(5) 0.4611(4) 0.1158(3) 0.0765(13) Uani 1 1 d . . .
C21 C 0.1293(5) 0.4996(3) 0.0973(3) 0.0351(9) Uani 1 1 d . . .
H21 H 0.1110 0.5654 0.0689 0.042 Uiso 1 1 calc R . .
C35 C 0.5821(5) 0.0774(4) 0.2071(4) 0.0454(11) Uani 1 1 d . . .
H35 H 0.6642 0.0438 0.2286 0.054 Uiso 1 1 calc R . .
F3 F 0.8655(5) 0.0430(4) 0.5371(3) 0.1052(16) Uani 1 1 d . . .
C12 C -0.0776(5) 0.4144(4) 0.4289(3) 0.0384(10) Uani 1 1 d . . .
H12 H -0.0788 0.3497 0.4569 0.046 Uiso 1 1 calc R . .
C32 C -0.1766(5) 0.5897(4) 0.4114(3) 0.0420(11) Uani 1 1 d . . .
H32 H -0.2436 0.6440 0.4260 0.050 Uiso 1 1 calc R . .
C31 C 0.1474(5) 0.4123(3) 0.0583(3) 0.0362(9) Uani 1 1 d . . .
H31 H 0.1448 0.4062 -0.0021 0.043 Uiso 1 1 calc R . .
C44 C 0.0371(5) 0.1071(4) 0.1556(4) 0.0438(11) Uani 1 1 d . . .
H44 H 0.0512 0.0928 0.0966 0.053 Uiso 1 1 calc R . .
C24 C -0.0680(6) 0.0841(4) 0.2999(4) 0.0512(12) Uani 1 1 d . . .
H24 H -0.1260 0.0546 0.3400 0.061 Uiso 1 1 calc R . .
C25 C 0.4909(5) 0.1385(3) 0.2603(3) 0.0397(10) Uani 1 1 d . . .
H25 H 0.5139 0.1463 0.3169 0.048 Uiso 1 1 calc R . .
C4 C 0.3334(5) 0.2415(4) -0.1651(4) 0.0467(11) Uani 1 1 d . . .
C2S C 0.5838(6) 0.3773(4) 0.1618(4) 0.0568(14) Uani 1 1 d . . .
H2S1 H 0.5705 0.3325 0.1196 0.068 Uiso 1 1 calc R . .
H2S2 H 0.5037 0.3919 0.2007 0.068 Uiso 1 1 calc R . .
C14 C -0.0021(5) 0.1531(4) 0.3264(4) 0.0448(11) Uani 1 1 d . . .
H14 H -0.0172 0.1696 0.3847 0.054 Uiso 1 1 calc R . .
C45 C 0.5506(5) 0.0667(4) 0.1226(3) 0.0437(11) Uani 1 1 d . . .
H45 H 0.6116 0.0274 0.0857 0.052 Uiso 1 1 calc R . .
O2S O 0.6971(8) 0.2833(5) 0.9379(6) 0.130(3) Uani 1 1 d . . .
C3 C 0.7720(9) 0.0946(5) 0.5881(5) 0.079(2) Uani 1 1 d . . .
C33 C 0.4608(5) 0.5460(4) 0.3638(3) 0.0383(10) Uani 1 1 d . . .
H33 H 0.5123 0.5929 0.3712 0.046 Uiso 1 1 calc R . .
C5S C 0.7995(6) 0.2149(4) 0.9979(4) 0.0575(14) Uani 1 1 d . . .
H5S1 H 0.8746 0.2463 1.0040 0.069 Uiso 1 1 calc R . .
H5S2 H 0.7595 0.1982 1.0567 0.069 Uiso 1 1 calc R . .
C34 C -0.0477(5) 0.0593(4) 0.2146(4) 0.0538(14) Uani 1 1 d . . .
H34 H -0.0895 0.0114 0.1960 0.065 Uiso 1 1 calc R . .
C1S C 0.6187(6) 0.4734(5) 0.1145(5) 0.0668(16) Uani 1 1 d . . .
H1S1 H 0.5913 0.4839 0.0535 0.080 Uiso 1 1 calc R . .
H1S2 H 0.5742 0.5313 0.1449 0.080 Uiso 1 1 calc R . .
C6S C 0.8419(7) 0.1225(4) 0.9484(4) 0.0585(14) Uani 1 1 d . . .
H6S1 H 0.7972 0.0686 0.9742 0.070 Uiso 1 1 calc R . .
H6S2 H 0.9380 0.0977 0.9486 0.070 Uiso 1 1 calc R . .
C4S C 0.7889(7) 0.4124(6) 0.1996(5) 0.0714(17) Uani 1 1 d . . .
H4S1 H 0.7652 0.4595 0.2444 0.086 Uiso 1 1 calc R . .
H4S2 H 0.8838 0.3832 0.2011 0.086 Uiso 1 1 calc R . .
C7S C 0.7977(10) 0.1624(7) 0.8541(6) 0.101(3) Uani 1 1 d . . .
H7S1 H 0.8739 0.1528 0.8113 0.121 Uiso 1 1 calc R . .
H7S2 H 0.7322 0.1266 0.8377 0.121 Uiso 1 1 calc R . .
C3S C 0.7080(7) 0.3306(4) 0.2163(4) 0.0630(16) Uani 1 1 d . . .
H3S1 H 0.6833 0.3178 0.2793 0.076 Uiso 1 1 calc R . .
H3S2 H 0.7566 0.2680 0.1946 0.076 Uiso 1 1 calc R . .

loop_
_atom_site_aniso_label
_atom_site_aniso_U_11
_atom_site_aniso_U_22
_atom_site_aniso_U_33
_atom_site_aniso_U_23
_atom_site_aniso_U_13
_atom_site_aniso_U_12
Cu1 0.0426(4) 0.0279(3) 0.0293(3) -0.0007(2) -0.0055(3) -0.0115(3)
S2 0.0426(6) 0.0291(5) 0.0355(6) -0.0073(4) -0.0013(4) -0.0058(4)
S1 0.0648(8) 0.0390(6) 0.0499(7) 0.0018(5) -0.0146(6) -0.0163(6)
O6 0.0509(19) 0.0347(16) 0.0394(17) 0.0012(13) -0.0011(14) -0.0068(14)
O5 0.066(2) 0.0437(18) 0.0420(18) -0.0105(14) -0.0028(16) -0.0212(16)
F4 0.0608(19) 0.0538(17) 0.0574(18) 0.0098(14) -0.0056(14) -0.0228(14)
F6 0.066(2) 0.0608(19) 0.064(2) 0.0024(15) -0.0234(16) -0.0262(16)
O4 0.047(2) 0.0362(17) 0.054(2) -0.0119(15) -0.0004(15) 0.0010(14)
N21 0.0328(18) 0.0279(17) 0.0302(17) -0.0073(13) -0.0035(14) -0.0030(13)
N11 0.0325(18) 0.0251(16) 0.0287(17) -0.0034(13) -0.0022(13) -0.0036(13)
O1 0.085(3) 0.057(2) 0.074(3) -0.014(2) -0.039(2) -0.002(2)
F5 0.0490(19) 0.0508(18) 0.113(3) -0.0009(19) 0.0188(19) -0.0025(15)
N12 0.0314(19) 0.0388(19) 0.0326(18) -0.0070(15) -0.0026(14) -0.0097(15)
N13 0.0307(18) 0.0308(17) 0.0285(17) -0.0056(13) -0.0019(13) -0.0067(13)
N15 0.037(2) 0.0327(18) 0.0363(19) -0.0025(15) -0.0066(15) -0.0074(15)
C43 0.045(3) 0.029(2) 0.034(2) -0.0062(16) 0.0035(18) -0.0102(18)
C15 0.035(2) 0.0260(19) 0.036(2) -0.0025(16) -0.0021(17) -0.0054(16)
N14 0.041(2) 0.0289(17) 0.041(2) -0.0031(15) -0.0007(16) -0.0070(15)
C1 0.037(2) 0.0237(18) 0.0286(19) -0.0058(15) -0.0018(16) -0.0051(15)
O3 0.088(3) 0.049(2) 0.104(4) -0.022(2) 0.020(3) -0.007(2)
O2 0.070(3) 0.058(3) 0.118(4) 0.010(3) -0.007(3) -0.019(2)
F2 0.147(5) 0.065(3) 0.092(3) 0.030(2) -0.001(3) -0.005(3)
C22 0.032(2) 0.063(3) 0.034(2) -0.021(2) 0.0006(18) -0.013(2)
C2 0.037(2) 0.030(2) 0.033(2) -0.0073(16) -0.0051(17) -0.0035(17)
C53 0.035(2) 0.0290(19) 0.0254(19) -0.0070(15) 0.0022(16) -0.0069(16)
C54 0.034(2) 0.0256(19) 0.045(2) -0.0060(17) -0.0086(18) -0.0017(16)
N16 0.053(2) 0.0282(17) 0.0310(19) -0.0025(15) -0.0024(16) -0.0135(16)
C16 0.054(3) 0.029(2) 0.038(2) -0.0081(19) 0.002(2) -0.0130(19)
C23 0.037(2) 0.043(2) 0.035(2) -0.0113(18) -0.0035(18) -0.0079(19)
F1 0.156(5) 0.118(4) 0.108(4) -0.024(3) -0.083(4) -0.004(4)
C8S 0.052(3) 0.068(4) 0.036(3) 0.019(2) -0.004(2) -0.001(3)
C42 0.039(2) 0.038(2) 0.035(2) -0.0119(18) -0.0041(18) -0.0053(18)
C11 0.032(2) 0.033(2) 0.029(2) -0.0072(16) -0.0015(16) -0.0065(16)
C52 0.034(2) 0.034(2) 0.0267(19) -0.0054(16) -0.0074(16) -0.0065(16)
C55 0.046(3) 0.031(2) 0.040(2) -0.0052(18) -0.0015(19) -0.0035(18)
C26 0.073(4) 0.037(2) 0.037(2) 0.0012(19) -0.004(2) -0.017(2)
C13 0.038(2) 0.033(2) 0.031(2) -0.0060(16) -0.0021(17) -0.0055(17)
O1S 0.069(3) 0.083(3) 0.079(3) 0.006(3) -0.004(2) -0.028(2)
C21 0.043(2) 0.030(2) 0.030(2) -0.0026(16) -0.0047(17) -0.0017(17)
C35 0.036(3) 0.040(2) 0.057(3) 0.001(2) -0.007(2) -0.0017(19)
F3 0.094(3) 0.105(3) 0.095(3) -0.016(3) -0.009(3) 0.033(3)
C12 0.039(2) 0.049(3) 0.032(2) -0.0047(19) -0.0049(18) -0.020(2)
C32 0.036(2) 0.049(3) 0.043(2) -0.021(2) -0.0019(19) -0.0051(19)
C31 0.042(2) 0.035(2) 0.028(2) -0.0017(17) -0.0069(17) -0.0007(18)
C44 0.041(3) 0.035(2) 0.055(3) -0.013(2) -0.006(2) -0.0022(19)
C24 0.055(3) 0.040(3) 0.060(3) -0.002(2) 0.004(2) -0.016(2)
C25 0.046(3) 0.033(2) 0.041(2) 0.0007(18) -0.011(2) -0.0103(19)
C4 0.050(3) 0.034(2) 0.054(3) 0.000(2) -0.003(2) -0.008(2)
C2S 0.054(3) 0.059(3) 0.063(3) -0.021(3) 0.014(3) -0.019(3)
C14 0.046(3) 0.038(2) 0.050(3) 0.000(2) 0.004(2) -0.012(2)
C45 0.039(3) 0.035(2) 0.052(3) -0.005(2) 0.003(2) 0.0026(19)
O2S 0.137(6) 0.098(5) 0.153(7) -0.002(5) -0.049(5) -0.009(4)
C3 0.112(6) 0.062(4) 0.059(4) -0.004(3) -0.032(4) -0.002(4)
C33 0.041(3) 0.042(2) 0.037(2) -0.0125(19) 0.0007(19) -0.0180(19)
C5S 0.061(4) 0.055(3) 0.056(3) -0.010(3) -0.003(3) -0.009(3)
C34 0.044(3) 0.032(2) 0.088(4) -0.008(2) -0.008(3) -0.011(2)
C1S 0.057(4) 0.063(4) 0.078(4) 0.009(3) -0.016(3) -0.011(3)
C6S 0.065(4) 0.047(3) 0.064(4) -0.005(3) -0.002(3) -0.014(3)
C4S 0.060(4) 0.088(5) 0.068(4) -0.008(4) -0.012(3) -0.018(3)
C7S 0.106(7) 0.111(7) 0.086(6) -0.039(5) -0.021(5) 0.000(5)
C3S 0.083(4) 0.044(3) 0.052(3) -0.006(2) 0.008(3) 0.006(3)

loop_
_atom_type_symbol
_atom_type_description
_atom_type_scat_dispersion_real
_atom_type_scat_dispersion_imag
_atom_type_scat_source
C C 0.0181 0.0091 'International Tables Vol C Tables 4.2.6.8 and 6.1.1.4'
H H 0.0000 0.0000 'International Tables Vol C Tables 4.2.6.8 and 6.1.1.4'
N N 0.0311 0.0180 'International Tables Vol C Tables 4.2.6.8 and 6.1.1.4'
O O 0.0492 0.0322 'International Tables Vol C Tables 4.2.6.8 and 6.1.1.4'
F F 0.0727 0.0534 'International Tables Vol C Tables 4.2.6.8 and 6.1.1.4'
Cu Cu -1.9646 0.5888 'International Tables Vol C Tables 4.2.6.8 and 6.1.1.4'
S S 0.3331 0.5567 'International Tables Vol C Tables 4.2.6.8 and 6.1.1.4'

loop_
_geom_angle_atom_site_label_1
_geom_angle_atom_site_label_2
_geom_angle_atom_site_label_3
_geom_angle
_geom_angle_site_symmetry_1
_geom_angle_site_symmetry_3
_geom_angle_publ_flag
C11 Cu1 N16 177.25(17) . . ?
C11 Cu1 N14 84.99(16) . . ?
N16 Cu1 N14 95.25(15) . . ?
C11 Cu1 N13 85.11(16) . . ?
N16 Cu1 N13 94.56(14) . . ?
N14 Cu1 N13 170.00(14) . . ?
C11 Cu1 N12 83.35(15) . . ?
N16 Cu1 N12 99.27(14) . . ?
N14 Cu1 N12 101.57(13) . . ?
N13 Cu1 N12 78.69(12) . . ?
C11 Cu1 N15 82.34(15) . . ?
N16 Cu1 N15 95.01(14) . . ?
N14 Cu1 N15 78.74(13) . . ?
N13 Cu1 N15 98.50(13) . . ?
N12 Cu1 N15 165.61(12) . . ?
O4 S2 O6 114.9(2) . . ?
O4 S2 O5 115.5(2) . . ?
O6 S2 O5 114.6(2) . . ?
O4 S2 C4 102.5(2) . . ?
O6 S2 C4 102.8(2) . . ?
O5 S2 C4 104.1(2) . . ?
O1 S1 O2 117.1(4) . . ?
O1 S1 O3 111.9(3) . . ?
O2 S1 O3 113.2(3) . . ?
O1 S1 C3 104.7(3) . . ?
O2 S1 C3 103.2(4) . . ?
O3 S1 C3 105.2(4) . . ?
C11 N21 C31 110.5(3) . . ?
C11 N21 C2 119.6(3) . . ?
C31 N21 C2 129.9(3) . . ?
C11 N11 C21 110.9(3) . . ?
C11 N11 C1 119.0(3) . . ?
C21 N11 C1 130.0(3) . . ?
C52 N12 C12 117.9(4) . . ?
C52 N12 Cu1 116.7(3) . . ?
C12 N12 Cu1 125.3(3) . . ?
C13 N13 C53 118.3(4) . . ?
C13 N13 Cu1 121.0(3) . . ?
C53 N13 Cu1 120.6(3) . . ?
C15 N15 C25 118.2(4) . . ?
C15 N15 Cu1 115.5(3) . . ?
C25 N15 Cu1 126.3(3) . . ?
C33 C43 C53 119.3(4) . . ?
N15 C15 C55 122.7(4) . . ?
N15 C15 C2 117.0(4) . . ?
C55 C15 C2 120.1(4) . . ?
C14 N14 C54 117.6(4) . . ?
C14 N14 Cu1 121.4(3) . . ?
C54 N14 Cu1 120.9(3) . . ?
N11 C1 C52 111.3(3) . . ?
N11 C1 C53 109.1(3) . . ?
C52 C1 C53 109.8(3) . . ?
C32 C22 C12 119.4(4) . . ?
N21 C2 C54 110.7(3) . . ?
N21 C2 C15 111.1(3) . . ?
C54 C2 C15 108.4(3) . . ?
N13 C53 C43 121.5(4) . . ?
N13 C53 C1 117.5(4) . . ?
C43 C53 C1 121.0(4) . . ?
N14 C54 C44 122.5(4) . . ?
N14 C54 C2 118.1(4) . . ?
C44 C54 C2 119.3(4) . . ?
C16 N16 Cu1 173.8(4) . . ?
N16 C16 C26 178.6(5) . . ?
C13 C23 C33 118.4(4) . . ?
O2S C8S C7S 108.8(6) . . ?
C32 C42 C52 118.6(4) . . ?
N21 C11 N11 106.1(4) . . ?
N21 C11 Cu1 127.0(3) . . ?
N11 C11 Cu1 126.9(3) . . ?
N12 C52 C42 122.6(4) . . ?
N12 C52 C1 116.6(4) . . ?
C42 C52 C1 120.8(4) . . ?
C45 C55 C15 118.7(5) . . ?
N13 C13 C23 123.3(4) . . ?
C4S O1S C1S 104.7(5) . . ?
C31 C21 N11 106.2(4) . . ?
C45 C35 C25 119.7(5) . . ?
N12 C12 C22 122.2(4) . . ?
C22 C32 C42 119.3(4) . . ?
C21 C31 N21 106.2(4) . . ?
C54 C44 C34 119.0(5) . . ?
C34 C24 C14 119.5(5) . . ?
N15 C25 C35 122.0(4) . . ?
F4 C4 F5 107.8(4) . . ?
F4 C4 F6 108.1(4) . . ?
F5 C4 F6 107.7(5) . . ?
F4 C4 S2 111.9(4) . . ?
F5 C4 S2 111.3(3) . . ?
F6 C4 S2 109.9(4) . . ?
C1S C2S C3S 103.0(5) . . ?
N14 C14 C24 122.6(5) . . ?
C35 C45 C55 118.7(4) . . ?
C8S O2S C5S 105.4(6) . . ?
F3 C3 F1 110.6(8) . . ?
F3 C3 F2 108.2(6) . . ?
F1 C3 F2 105.7(6) . . ?
F3 C3 S1 110.1(5) . . ?
F1 C3 S1 110.6(5) . . ?
F2 C3 S1 111.6(6) . . ?
C23 C33 C43 119.2(4) . . ?
C6S C5S O2S 102.5(5) . . ?
C24 C34 C44 118.6(5) . . ?
O1S C1S C2S 106.4(5) . . ?
C5S C6S C7S 102.7(5) . . ?
O1S C4S C3S 105.8(5) . . ?
C8S C7S C6S 107.0(6) . . ?
C4S C3S C2S 102.0(5) . . ?

loop_
_geom_bond_atom_site_label_1
_geom_bond_atom_site_label_2
_geom_bond_distance
_geom_bond_site_symmetry_2
_geom_bond_publ_flag
Cu1 C11 1.889(4) . ?
Cu1 N16 1.961(4) . ?
Cu1 N14 2.144(4) . ?
Cu1 N13 2.146(3) . ?
Cu1 N12 2.390(4) . ?
Cu1 N15 2.459(4) . ?
S2 O4 1.437(3) . ?
S2 O6 1.440(3) . ?
S2 O5 1.442(3) . ?
S2 C4 1.827(5) . ?
S1 O1 1.398(4) . ?
S1 O2 1.404(5) . ?
S1 O3 1.443(5) . ?
S1 C3 1.801(7) . ?
F4 C4 1.324(6) . ?
F6 C4 1.340(6) . ?
N21 C11 1.335(5) . ?
N21 C31 1.390(5) . ?
N21 C2 1.473(5) . ?
N11 C11 1.334(5) . ?
N11 C21 1.383(5) . ?
N11 C1 1.480(5) . ?
F5 C4 1.329(6) . ?
N12 C52 1.343(6) . ?
N12 C12 1.347(6) . ?
N13 C13 1.339(6) . ?
N13 C53 1.354(5) . ?
N15 C15 1.337(6) . ?
N15 C25 1.343(6) . ?
C43 C33 1.382(7) . ?
C43 C53 1.391(6) . ?
C15 C55 1.390(6) . ?
C15 C2 1.524(6) . ?
N14 C14 1.339(6) . ?
N14 C54 1.352(6) . ?
C1 C52 1.514(6) . ?
C1 C53 1.526(6) . ?
F2 C3 1.339(10) . ?
C22 C32 1.368(7) . ?
C22 C12 1.380(7) . ?
C2 C54 1.518(6) . ?
C54 C44 1.367(6) . ?
N16 C16 1.144(6) . ?
C16 C26 1.465(7) . ?
C23 C13 1.380(6) . ?
C23 C33 1.383(7) . ?
F1 C3 1.344(9) . ?
C8S O2S 1.334(10) . ?
C8S C7S 1.401(11) . ?
C42 C32 1.378(7) . ?
C42 C52 1.386(6) . ?
C55 C45 1.383(7) . ?
O1S C4S 1.382(8) . ?
O1S C1S 1.402(8) . ?
C21 C31 1.359(6) . ?
C35 C45 1.373(7) . ?
C35 C25 1.386(7) . ?
F3 C3 1.316(9) . ?
C44 C34 1.394(8) . ?
C24 C34 1.361(8) . ?
C24 C14 1.376(7) . ?
C2S C1S 1.507(8) . ?
C2S C3S 1.547(9) . ?
O2S C5S 1.523(9) . ?
C5S C6S 1.506(8) . ?
C6S C7S 1.531(11) . ?
C4S C3S 1.506(10) . ?
